data_7220806
loop_
_publ_author_name
'Sangtrirutnugul, Preeyanuch'
'Thongkam, Pech'
'Jindabot, Sudarat'
'Prabpai, Samran'
'Kongsaeree, Palangpon'
'Wittisuwannakul, Taveechai'
'Surawatanawong, Panida'

_publ_section_title
;
 Pyridine--Triazole Ligands for Copper--Catalyzed Aerobic Alcohol
 Oxidation
;
_journal_name_full 'RSC Adv.'
_journal_paper_doi 10.1039/C5RA06933E
_journal_year 2015
_chemical_formula_moiety 'C26 H18 Cu F6 N10 O6 S2'
_chemical_formula_sum 'C26 H18 Cu F6 N10 O6 S2'
_chemical_formula_weight 808.16
_chemical_name_systematic
;
 ?
;
_space_group_crystal_system triclinic
_space_group_IT_number 2
_space_group_name_Hall '-P 1'
_space_group_name_H-M_alt 'P -1'
_symmetry_space_group_name_Hall '-P 1'
_symmetry_space_group_name_H-M 'P -1'
_atom_sites_solution_hydrogens difmap
_audit_creation_method SHELXL-2013
_audit_update_record
;
2015-04-12 deposited with the CCDC.
2015-06-18 downloaded from the CCDC.
;
_cell_angle_alpha 111.653(2)
_cell_angle_beta 92.753(2)
_cell_angle_gamma 102.528(2)
_cell_formula_units_Z 1
_cell_length_a 8.6034(3)
_cell_length_b 9.2137(4)
_cell_length_c 11.0129(5)
_cell_measurement_reflns_used 8013
_cell_measurement_temperature 293
_cell_measurement_theta_max 25.028
_cell_measurement_theta_min 0.998
_cell_volume 784.13(6)
_computing_cell_refinement 'HKL Scalepack (Otwinowski & Minor 1997)'
_computing_data_reduction 'HKL Denzo and Scalepack (Otwinowski & Minor 1997)'
_computing_molecular_graphics 'Ortep (Johnson, 1976)'
_computing_structure_refinement 'SHELXL-2013 (Sheldrick, 2013)'
_computing_structure_solution SIR97
_diffrn_ambient_temperature 293
_diffrn_detector_area_resol_mean 14
_diffrn_measured_fraction_theta_full 0.956
_diffrn_measured_fraction_theta_max 0.962
_diffrn_measurement_device_type KappaCCD2000
_diffrn_measurement_method CCD
_diffrn_radiation_type MoK\a
_diffrn_radiation_wavelength 0.71073
_diffrn_reflns_av_R_equivalents 0.0889
_diffrn_reflns_av_unetI/netI 0.0518
_diffrn_reflns_laue_measured_fraction_full 0.956
_diffrn_reflns_laue_measured_fraction_max 0.962
_diffrn_reflns_limit_h_max 9
_diffrn_reflns_limit_h_min -10
_diffrn_reflns_limit_k_max 11
_diffrn_reflns_limit_k_min -11
_diffrn_reflns_limit_l_max 13
_diffrn_reflns_limit_l_min -13
_diffrn_reflns_number 8674
_diffrn_reflns_point_group_measured_fraction_full 0.956
_diffrn_reflns_point_group_measured_fraction_max 0.962
_diffrn_reflns_theta_full 25.242
_diffrn_reflns_theta_max 25.190
_diffrn_reflns_theta_min 2.010
_exptl_absorpt_coefficient_mu 0.925
_exptl_absorpt_correction_type none
_exptl_crystal_colour blue
_exptl_crystal_density_diffrn 1.711
_exptl_crystal_description block
_exptl_crystal_F_000 407
_exptl_crystal_size_max 0.15
_exptl_crystal_size_mid 0.12
_exptl_crystal_size_min 0.10
_refine_diff_density_max 0.388
_refine_diff_density_min -0.378
_refine_diff_density_rms 0.077
_refine_ls_extinction_coef 0.069(9)
_refine_ls_extinction_expression Fc^*^=kFc[1+0.001xFc^2^\l^3^/sin(2\q)]^-1/4^
_refine_ls_extinction_method SHELXL
_refine_ls_goodness_of_fit_ref 1.139
_refine_ls_hydrogen_treatment constr
_refine_ls_matrix_type full
_refine_ls_number_parameters 233
_refine_ls_number_reflns 2708
_refine_ls_number_restraints 0
_refine_ls_restrained_S_all 1.139
_refine_ls_R_factor_all 0.0422
_refine_ls_R_factor_gt 0.0393
_refine_ls_shift/su_max 0.000
_refine_ls_shift/su_mean 0.000
_refine_ls_structure_factor_coef Fsqd
_refine_ls_weighting_details 'w=1/[\s^2^(Fo^2^)+(0.1000P)^2^] where P=(Fo^2^+2Fc^2^)/3'
_refine_ls_weighting_scheme calc
_refine_ls_wR_factor_gt 0.1289
_refine_ls_wR_factor_ref 0.1342
_reflns_Friedel_coverage 0.000
_reflns_number_gt 2523
_reflns_number_total 2708
_reflns_threshold_expression 'I > 2\s(I)'
_cod_data_source_file c5ra06933e2.cif
_cod_data_source_block shelxl
_cod_database_code 7220806
_shelx_space_group_comment
;
The symmetry employed for this shelxl refinement is uniquely defined
by the following loop, which should always be used as a source of
symmetry information in preference to the above space-group names.
They are only intended as comments.
;
_shelxl_version_number 2013-4

loop_
_space_group_symop_operation_xyz
'x, y, z'
'-x, -y, -z'

loop_
_atom_site_label
_atom_site_type_symbol
_atom_site_fract_x
_atom_site_fract_y
_atom_site_fract_z
_atom_site_U_iso_or_equiv
_atom_site_adp_type
_atom_site_occupancy
_atom_site_site_symmetry_order
_atom_site_calc_flag
_atom_site_refinement_flags_posn
_atom_site_refinement_flags_adp
_atom_site_refinement_flags_occupancy
Cu1 Cu 0.0000 0.0000 0.5000 0.0365(2) Uani 1 2 d S . P
S2 S -0.27900(7) 0.03624(7) 0.26090(6) 0.0434(2) Uani 1 1 d . . .
N2 N 0.1343(2) 0.1828(2) 0.46624(18) 0.0362(4) Uani 1 1 d . . .
N3 N 0.2322(2) 0.1965(2) 0.38113(19) 0.0386(4) Uani 1 1 d . . .
N1 N -0.0634(2) 0.1882(2) 0.64086(19) 0.0368(4) Uani 1 1 d . . .
O1 O -0.2113(2) -0.0446(2) 0.33080(19) 0.0546(5) Uani 1 1 d . . .
C6 C 0.1175(2) 0.3294(2) 0.5457(2) 0.0342(5) Uani 1 1 d . . .
N4 N 0.2776(2) 0.3540(2) 0.40777(19) 0.0357(4) Uani 1 1 d . . .
C5 C 0.0147(2) 0.3351(3) 0.6465(2) 0.0353(5) Uani 1 1 d . . .
N5 N 0.4205(3) 0.5723(3) 0.3703(3) 0.0517(6) Uani 1 1 d . . .
C4 C -0.0010(3) 0.4774(3) 0.7434(2) 0.0428(6) Uani 1 1 d . . .
H4 H 0.0560 0.5794 0.7438 0.051 Uiso 1 1 d R U .
O3 O -0.4443(2) -0.0343(3) 0.2080(3) 0.0718(6) Uani 1 1 d . . .
C8 C 0.3851(2) 0.4124(3) 0.3299(2) 0.0398(5) Uani 1 1 d . . .
C7 C 0.2107(3) 0.4415(3) 0.5084(2) 0.0360(5) Uani 1 1 d . . .
H7 H 0.2149 0.5537 0.5543 0.043 Uiso 1 1 d R U .
C3 C -0.1002(3) 0.4664(3) 0.8351(3) 0.0515(6) Uani 1 1 d . . .
H3 H -0.1096 0.5628 0.9050 0.062 Uiso 1 1 d R U .
C12 C 0.5143(3) 0.6332(4) 0.2989(4) 0.0641(9) Uani 1 1 d . . .
H12 H 0.5465 0.7474 0.3209 0.077 Uiso 1 1 d R U .
O2 O -0.2292(3) 0.2078(2) 0.3218(2) 0.0739(7) Uani 1 1 d . . .
C1 C -0.1606(3) 0.1811(3) 0.7294(3) 0.0478(6) Uani 1 1 d . . .
H1 H -0.2182 0.0782 0.7271 0.057 Uiso 1 1 d R U .
C9 C 0.4377(3) 0.3090(3) 0.2270(3) 0.0523(6) Uani 1 1 d . . .
H9 H 0.4086 0.1958 0.2096 0.063 Uiso 1 1 d R U .
C2 C -0.1813(3) 0.3189(3) 0.8301(3) 0.0514(6) Uani 1 1 d . . .
H2 H -0.2543 0.3118 0.8921 0.062 Uiso 1 1 d R U .
F2 F -0.0209(2) 0.0635(4) 0.1487(2) 0.1101(9) Uani 1 1 d . . .
F1 F -0.1938(4) -0.1609(3) 0.0514(2) 0.1142(9) Uani 1 1 d . . .
F3 F -0.2337(3) 0.0470(3) 0.0309(2) 0.1046(8) Uani 1 1 d . . .
C13 C -0.1780(4) -0.0040(4) 0.1156(3) 0.0694(8) Uani 1 1 d . . .
C11 C 0.5713(3) 0.5400(5) 0.1913(4) 0.0668(8) Uani 1 1 d . . .
H11 H 0.6385 0.5914 0.1440 0.080 Uiso 1 1 d R U .
C10 C 0.5345(4) 0.3777(5) 0.1551(3) 0.0720(9) Uani 1 1 d . . .
H10 H 0.5707 0.3079 0.0795 0.086 Uiso 1 1 d R U .

loop_
_atom_site_aniso_label
_atom_site_aniso_U_11
_atom_site_aniso_U_22
_atom_site_aniso_U_33
_atom_site_aniso_U_23
_atom_site_aniso_U_13
_atom_site_aniso_U_12
Cu1 0.0442(3) 0.0200(3) 0.0438(3) 0.0121(2) 0.01907(19) 0.00286(18)
S2 0.0477(4) 0.0286(4) 0.0523(4) 0.0165(3) 0.0099(3) 0.0045(3)
N2 0.0404(10) 0.0259(10) 0.0410(10) 0.0140(8) 0.0106(8) 0.0031(8)
N3 0.0423(10) 0.0267(10) 0.0453(11) 0.0165(8) 0.0115(8) 0.0001(8)
N1 0.0419(10) 0.0261(9) 0.0431(10) 0.0150(8) 0.0135(8) 0.0054(7)
O1 0.0555(11) 0.0471(11) 0.0609(12) 0.0282(9) 0.0013(9) 0.0013(8)
C6 0.0361(11) 0.0222(10) 0.0407(11) 0.0115(9) 0.0023(9) 0.0019(8)
N4 0.0378(9) 0.0282(10) 0.0401(10) 0.0172(8) 0.0051(8) -0.0007(8)
C5 0.0352(10) 0.0259(11) 0.0431(12) 0.0130(9) 0.0039(9) 0.0055(8)
N5 0.0454(11) 0.0417(13) 0.0711(15) 0.0335(12) 0.0053(10) -0.0029(9)
C4 0.0478(13) 0.0240(11) 0.0493(13) 0.0086(10) 0.0044(10) 0.0050(9)
O3 0.0475(11) 0.0735(14) 0.1031(17) 0.0495(13) 0.0029(11) 0.0076(10)
C8 0.0302(10) 0.0416(13) 0.0512(14) 0.0284(12) 0.0029(9) -0.0017(9)
C7 0.0370(11) 0.0250(11) 0.0427(12) 0.0129(10) 0.0045(9) 0.0019(9)
C3 0.0608(15) 0.0371(14) 0.0501(14) 0.0068(12) 0.0149(12) 0.0162(12)
C12 0.0468(14) 0.0583(18) 0.097(2) 0.0547(19) 0.0013(15) -0.0088(13)
O2 0.1013(17) 0.0272(10) 0.0820(16) 0.0115(10) 0.0215(13) 0.0091(10)
C1 0.0537(14) 0.0349(13) 0.0570(15) 0.0188(12) 0.0241(12) 0.0104(11)
C9 0.0527(14) 0.0508(16) 0.0534(15) 0.0260(13) 0.0134(12) 0.0017(12)
C2 0.0584(15) 0.0452(15) 0.0538(15) 0.0179(12) 0.0247(12) 0.0181(12)
F2 0.0666(12) 0.175(3) 0.0744(14) 0.0436(15) 0.0265(10) 0.0058(14)
F1 0.152(2) 0.0898(18) 0.0753(15) -0.0070(13) 0.0218(15) 0.0471(16)
F3 0.129(2) 0.132(2) 0.0689(13) 0.0595(14) 0.0144(12) 0.0302(17)
C13 0.077(2) 0.070(2) 0.0534(17) 0.0190(16) 0.0082(15) 0.0106(16)
C11 0.0508(15) 0.086(2) 0.082(2) 0.0614(19) 0.0162(14) 0.0014(15)
C10 0.0635(18) 0.093(3) 0.0671(19) 0.0429(19) 0.0253(15) 0.0100(17)

loop_
_atom_type_symbol
_atom_type_description
_atom_type_scat_dispersion_real
_atom_type_scat_dispersion_imag
_atom_type_scat_source
C C 0.0033 0.0016 'International Tables Vol C Tables 4.2.6.8 and 6.1.1.4'
H H 0.0000 0.0000 'International Tables Vol C Tables 4.2.6.8 and 6.1.1.4'
Cu Cu 0.3201 1.2651 'International Tables Vol C Tables 4.2.6.8 and 6.1.1.4'
F F 0.0171 0.0103 'International Tables Vol C Tables 4.2.6.8 and 6.1.1.4'
N N 0.0061 0.0033 'International Tables Vol C Tables 4.2.6.8 and 6.1.1.4'
O O 0.0106 0.0060 'International Tables Vol C Tables 4.2.6.8 and 6.1.1.4'
S S 0.1246 0.1234 'International Tables Vol C Tables 4.2.6.8 and 6.1.1.4'

loop_
_geom_angle_atom_site_label_1
_geom_angle_atom_site_label_2
_geom_angle_atom_site_label_3
_geom_angle
_geom_angle_site_symmetry_1
_geom_angle_site_symmetry_3
N2 Cu1 N2 180.00(10) 2_556 .
N2 Cu1 N1 99.23(7) 2_556 .
N2 Cu1 N1 80.77(7) . .
N2 Cu1 N1 80.77(7) 2_556 2_556
N2 Cu1 N1 99.23(7) . 2_556
N1 Cu1 N1 180.0 . 2_556
N2 Cu1 O1 88.07(7) 2_556 .
N2 Cu1 O1 91.93(7) . .
N1 Cu1 O1 95.40(7) . .
N1 Cu1 O1 84.60(7) 2_556 .
N2 Cu1 O1 91.93(7) 2_556 2_556
N2 Cu1 O1 88.07(7) . 2_556
N1 Cu1 O1 84.60(7) . 2_556
N1 Cu1 O1 95.40(7) 2_556 2_556
O1 Cu1 O1 180.0 . 2_556
O3 S2 O2 117.02(14) . .
O3 S2 O1 114.50(12) . .
O2 S2 O1 114.37(13) . .
O3 S2 C13 103.52(16) . .
O2 S2 C13 101.62(15) . .
O1 S2 C13 103.00(14) . .
N3 N2 C6 110.74(17) . .
N3 N2 Cu1 135.44(15) . .
C6 N2 Cu1 113.75(15) . .
N2 N3 N4 105.11(18) . .
C1 N1 C5 118.3(2) . .
C1 N1 Cu1 127.67(16) . .
C5 N1 Cu1 113.85(14) . .
S2 O1 Cu1 141.99(11) . .
N2 C6 C7 107.3(2) . .
N2 C6 C5 117.55(18) . .
C7 C6 C5 135.1(2) . .
N3 N4 C7 112.64(17) . .
N3 N4 C8 119.90(19) . .
C7 N4 C8 127.5(2) . .
N1 C5 C4 122.2(2) . .
N1 C5 C6 113.87(18) . .
C4 C5 C6 123.9(2) . .
C8 N5 C12 115.3(3) . .
C3 C4 C5 118.2(2) . .
C3 C4 H4 122.1 . .
C5 C4 H4 119.7 . .
N5 C8 C9 126.5(2) . .
N5 C8 N4 112.4(2) . .
C9 C8 N4 121.1(2) . .
N4 C7 C6 104.17(19) . .
N4 C7 H7 136.3 . .
C6 C7 H7 119.5 . .
C2 C3 C4 120.3(2) . .
C2 C3 H3 119.9 . .
C4 C3 H3 119.7 . .
N5 C12 C11 123.2(3) . .
N5 C12 H12 121.2 . .
C11 C12 H12 115.7 . .
N1 C1 C2 122.6(2) . .
N1 C1 H1 119.9 . .
C2 C1 H1 117.4 . .
C8 C9 C10 116.2(3) . .
C8 C9 H9 119.3 . .
C10 C9 H9 124.6 . .
C3 C2 C1 118.3(2) . .
C3 C2 H2 120.0 . .
C1 C2 H2 121.6 . .
F3 C13 F1 106.4(3) . .
F3 C13 F2 108.5(3) . .
F1 C13 F2 106.2(3) . .
F3 C13 S2 113.1(3) . .
F1 C13 S2 111.4(3) . .
F2 C13 S2 110.8(2) . .
C10 C11 C12 119.5(3) . .
C10 C11 H11 121.4 . .
C12 C11 H11 119.1 . .
C11 C10 C9 119.3(3) . .
C11 C10 H10 122.1 . .
C9 C10 H10 118.5 . .

loop_
_geom_bond_atom_site_label_1
_geom_bond_atom_site_label_2
_geom_bond_distance
_geom_bond_site_symmetry_2
Cu1 N2 1.9922(17) 2_556
Cu1 N2 1.9922(17) .
Cu1 N1 2.0535(19) .
Cu1 N1 2.0535(19) 2_556
Cu1 O1 2.3941(17) .
Cu1 O1 2.3942(17) 2_556
S2 O3 1.423(2) .
S2 O2 1.424(2) .
S2 O1 1.4336(18) .
S2 C13 1.814(3) .
N2 N3 1.312(3) .
N2 C6 1.355(3) .
N3 N4 1.332(3) .
N1 C1 1.325(3) .
N1 C5 1.351(3) .
C6 C7 1.366(3) .
C6 C5 1.445(3) .
N4 C7 1.346(3) .
N4 C8 1.442(3) .
C5 C4 1.391(3) .
N5 C8 1.330(3) .
N5 C12 1.333(4) .
C4 C3 1.371(4) .
C4 H4 0.9599 .
C8 C9 1.355(4) .
C7 H7 0.9600 .
C3 C2 1.366(4) .
C3 H3 0.9600 .
C12 C11 1.367(5) .
C12 H12 0.9600 .
C1 C2 1.397(4) .
C1 H1 0.9601 .
C9 C10 1.388(4) .
C9 H9 0.9601 .
C2 H2 0.9601 .
F2 C13 1.329(4) .
F1 C13 1.327(4) .
F3 C13 1.303(4) .
C11 C10 1.356(5) .
C11 H11 0.9601 .
C10 H10 0.9600 .
